data_4020459
loop_
_publ_author_name
'J. Jonathan Harburn'
'Nigam P. Rath'
'Christopher D. Spilling'

_journal_name_full 'Journal of Organic Chemistry'
_journal_page_first 6398
_journal_page_last 6403
_journal_paper_doi 10.1021/jo050846r
_journal_volume 70
_journal_year 2005
_chemical_formula_sum 'C9 H7 Br2 N O2'
_chemical_formula_weight 320.98
_space_group_IT_number 9
_symmetry_cell_setting monoclinic
_symmetry_space_group_name_Hall 'C -2yc'
_symmetry_space_group_name_H-M 'C 1 c 1'
_cell_angle_alpha 90.00
_cell_angle_beta 94.338(7)
_cell_angle_gamma 90.00
_cell_formula_units_Z 4
_cell_length_a 16.8495(10)
_cell_length_b 4.0353(3)
_cell_length_c 14.8160(9)
_cell_measurement_temperature 213(2)
_cell_volume 1004.50(11)
_diffrn_ambient_temperature 213(2)
_exptl_crystal_density_diffrn 2.122
_cod_depositor_comments
;
The following automatic conversions were performed:
'_symmetry_cell_setting' value 'Monoclinic' changed to 'monoclinic'
according to '/home/saulius/struct/CIF-dictionaries/cif_core.dic'
dictionary named 'cif_core.dic' version 2.4.1 from 2010-06-29.

Automatic conversion script
Id: cif_fix_enum 1527 2010-12-29 10:47:43Z saulius 
;
_cod_original_sg_symbol_H-M 'C c'
_cod_database_code 4020459

loop_
_symmetry_equiv_pos_as_xyz
'x, y, z'
'x, -y, z+1/2'
'x+1/2, y+1/2, z'
'x+1/2, -y+1/2, z+1/2'

loop_
_atom_site_label
_atom_site_type_symbol
_atom_site_fract_x
_atom_site_fract_y
_atom_site_fract_z
_atom_site_U_iso_or_equiv
_atom_site_adp_type
_atom_site_occupancy
_atom_site_symmetry_multiplicity
_atom_site_calc_flag
_atom_site_refinement_flags
_atom_site_disorder_assembly
_atom_site_disorder_group
Br1 Br 0.633550(13) 0.06904(9) 0.186539(14) 0.03599(9) Uani 1 1 d . . .
Br2 Br 0.500394(14) 0.56729(8) 0.499162(15) 0.03720(10) Uani 1 1 d . . .
O1 O 0.62825(12) 0.4283(5) 0.36839(15) 0.0334(4) Uani 1 1 d . . .
O2 O 0.34758(11) 0.2787(6) 0.39776(13) 0.0384(5) Uani 1 1 d . . .
H2 H 0.3586 0.3768 0.4463 0.061(13) Uiso 1 1 d R . .
N1 N 0.31811(16) -0.3368(8) 0.08427(19) 0.0519(7) Uani 1 1 d . . .
C1 C 0.55610(14) 0.3032(7) 0.33798(17) 0.0271(5) Uani 1 1 d . . .
C2 C 0.54594(16) 0.1410(7) 0.25634(19) 0.0283(6) Uani 1 1 d . . .
C3 C 0.47143(16) 0.0277(7) 0.22235(19) 0.0271(5) Uani 1 1 d . . .
H3 H 0.4659 -0.0832 0.1664 0.028(8) Uiso 1 1 d R . .
C4 C 0.40581(16) 0.0780(7) 0.27096(18) 0.0279(6) Uani 1 1 d . . .
C5 C 0.41460(14) 0.2375(7) 0.35413(18) 0.0281(5) Uani 1 1 d . . .
C6 C 0.48932(15) 0.3504(7) 0.38704(18) 0.0262(5) Uani 1 1 d . . .
C7 C 0.67525(16) 0.2205(9) 0.4296(2) 0.0423(8) Uani 1 1 d . . .
H7A H 0.7253 0.3295 0.4473 0.085(14) Uiso 1 1 d R . .
H7B H 0.6467 0.1791 0.4829 0.048(10) Uiso 1 1 d R . .
H7C H 0.6856 0.0117 0.4002 0.13(2) Uiso 1 1 d R . .
C8 C 0.32387(16) -0.0503(8) 0.2403(2) 0.0323(6) Uani 1 1 d . . .
H8A H 0.2861 0.1347 0.2383 0.028(8) Uiso 1 1 d R . .
H8B H 0.3074 -0.2097 0.2852 0.027(7) Uiso 1 1 d R . .
C9 C 0.31993(15) -0.2102(8) 0.15240(19) 0.0346(6) Uani 1 1 d . . .

loop_
_atom_site_aniso_label
_atom_site_aniso_U_11
_atom_site_aniso_U_22
_atom_site_aniso_U_33
_atom_site_aniso_U_23
_atom_site_aniso_U_13
_atom_site_aniso_U_12
Br1 0.02408(13) 0.0486(2) 0.0357(2) -0.0024(2) 0.00499(12) -0.0013(2)
Br2 0.0467(2) 0.03761(18) 0.02670(18) -0.00601(19) -0.00112(14) -0.0039(2)
O1 0.0304(10) 0.0337(11) 0.0347(11) 0.0041(9) -0.0063(8) -0.0099(8)
O2 0.0293(10) 0.0572(13) 0.0290(11) -0.0074(10) 0.0045(8) 0.0009(9)
N1 0.0416(15) 0.077(2) 0.0374(17) -0.0123(16) 0.0046(12) -0.0141(16)
C1 0.0254(12) 0.0278(13) 0.0271(14) 0.0039(11) -0.0041(10) -0.0043(10)
C2 0.0256(13) 0.0308(14) 0.0288(14) 0.0024(11) 0.0037(10) 0.0010(10)
C3 0.0247(13) 0.0309(14) 0.0253(13) 0.0007(11) -0.0011(10) -0.0025(10)
C4 0.0255(13) 0.0319(14) 0.0260(14) 0.0033(11) -0.0007(10) -0.0007(10)
C5 0.0261(12) 0.0329(16) 0.0253(12) 0.0048(11) 0.0014(9) 0.0011(11)
C6 0.0321(13) 0.0259(13) 0.0201(12) 0.0004(10) -0.0016(9) -0.0009(10)
C7 0.0305(15) 0.048(2) 0.0460(19) 0.0057(15) -0.0134(13) -0.0055(13)
C8 0.0250(13) 0.0429(16) 0.0287(14) -0.0010(12) 0.0005(10) -0.0033(11)
C9 0.0237(12) 0.0477(17) 0.0321(16) 0.0021(14) 0.0011(10) -0.0079(12)

loop_
_geom_bond_atom_site_label_1
_geom_bond_atom_site_label_2
_geom_bond_distance
_geom_bond_site_symmetry_2
_geom_bond_publ_flag
Br1 C2 1.888(3) . ?
Br2 C6 1.874(3) . ?
O1 C1 1.361(3) . ?
O1 C7 1.430(3) . ?
O2 C5 1.353(3) . ?
N1 C9 1.130(4) . ?
C1 C2 1.375(4) . ?
C1 C6 1.398(4) . ?
C2 C3 1.394(4) . ?
C3 C4 1.380(4) . ?
C4 C5 1.388(4) . ?
C4 C8 1.512(3) . ?
C5 C6 1.392(4) . ?
C8 C9 1.451(4) . ?

loop_
_cod_related_entry_id
_cod_related_entry_database
_cod_related_entry_code
1 ChemSpider 21154852
